data_2103557
loop_
_publ_author_name
'Simons, J.'
'Thomas, H. G.'
'Hall, S. R.'
'Raabe, G.'

_publ_section_title
;
 Synthesis and structure of, and bonding in some derivatives of
 2,6,9,10-tetraoxatricyclo[3.3.1.1^3,8^]decane
;
_journal_issue 1
_journal_name_full 'Acta Crystallographica Section B'
_journal_page_first 63
_journal_page_last 71
_journal_paper_doi 10.1107/S0108768100013331
_journal_volume 57
_journal_year 2001
_chemical_formula_sum 'C14 H22 O6'
_chemical_formula_weight 286.32
_space_group_IT_number 2
_symmetry_cell_setting triclinic
_symmetry_space_group_name_Hall '-P 1'
_symmetry_space_group_name_H-M 'P -1'
_cell_angle_alpha 77.03(2)
_cell_angle_beta 72.27(2)
_cell_angle_gamma 73.14(2)
_cell_formula_units_Z 2
_cell_length_a 8.070(2)
_cell_length_b 8.753(2)
_cell_length_c 11.084(3)
_cell_measurement_reflns_used 25
_cell_measurement_temperature 293
_cell_measurement_theta_max 18.85
_cell_measurement_theta_min 10.19
_cell_volume 705.7(3)
_computing_data_reduction 'xtal DIFDAT SORTRF ADDREF'
_computing_molecular_graphics xtal
_computing_publication_material 'xtal BONDLA CIFIO'
_computing_structure_refinement 'xtal CRYLSQ'
_computing_structure_solution xtal
_diffrn_ambient_temperature 293
_diffrn_measurement_device_type CAD4
_diffrn_measurement_method \w/2\q
_diffrn_radiation_type 'Cu K\a'
_diffrn_radiation_wavelength 1.54179
_diffrn_reflns_av_R_equivalents .012
_diffrn_reflns_av_sigmaI/netI .015
_diffrn_reflns_limit_h_max 10
_diffrn_reflns_limit_h_min -9
_diffrn_reflns_limit_k_max 10
_diffrn_reflns_limit_k_min -9
_diffrn_reflns_limit_l_max 13
_diffrn_reflns_limit_l_min 0
_diffrn_reflns_number 2934
_diffrn_reflns_reduction_process 'perpendicular monochr Lp'
_diffrn_reflns_theta_max 74.71
_diffrn_reflns_theta_min 4.23
_diffrn_standards_decay_% 2
_diffrn_standards_interval_count 400
_diffrn_standards_number 3
_exptl_absorpt_coefficient_mu .878
_exptl_absorpt_correction_type none
_exptl_crystal_colour colourless
_exptl_crystal_density_diffrn 1.347
_exptl_crystal_description irregular
_exptl_crystal_F_000 308
_exptl_crystal_size_max .60
_exptl_crystal_size_mid .50
_exptl_crystal_size_min .36
_refine_diff_density_max .401
_refine_diff_density_min -.362
_refine_ls_extinction_coef 72E1(5)
_refine_ls_extinction_method Zachariasen
_refine_ls_goodness_of_fit_all 1.001
_refine_ls_goodness_of_fit_ref 1.001
_refine_ls_hydrogen_treatment mixed
_refine_ls_matrix_type full
_refine_ls_number_constraints 0
_refine_ls_number_parameters 266
_refine_ls_number_reflns 2669
_refine_ls_number_restraints 0
_refine_ls_R_factor_all .072
_refine_ls_R_factor_gt .072
_refine_ls_shift/su_max .019
_refine_ls_shift/su_mean .002
_refine_ls_structure_factor_coef Fsqd
_refine_ls_weighting_details w=1/(11.2\s^2^(F^2^))
_refine_ls_weighting_scheme calc
_refine_ls_wR_factor_all .075
_refine_ls_wR_factor_ref .075
_reflns_number_gt 2669
_reflns_number_total 2669
_reflns_threshold_expression 'Fsqd >  .00 sig(Fsqd)'
_cod_data_source_file jz0010.cif
_cod_data_source_block 6
_cod_database_code 2103557

loop_
_symmetry_equiv_pos_as_xyz
+x,+y,+z
-x,-y,-z

loop_
_atom_site_label
_atom_site_fract_x
_atom_site_fract_y
_atom_site_fract_z
_atom_site_U_iso_or_equiv
_atom_site_adp_type
_atom_site_occupancy
O4 .3532(2) .65090(19) .33419(16) .0392(17) Uani 1.00000
O7 .6344(2) .7754(2) .17963(17) .0415(18) Uani 1.00000
O8 .4787(2) .76057(19) .03985(17) .0403(17) Uani 1.00000
O10 .2767(2) .6099(2) .16687(18) .045(2) Uani 1.00000
O13 .7868(3) .2705(2) .2239(2) .073(3) Uani 1.00000
O20 .1108(3) 1.0684(2) .2873(2) .059(2) Uani 1.00000
C1 .6220(3) .6781(3) .0958(3) .038(2) Uani 1.00000
C2 .5864(3) .5119(3) .1685(3) .038(2) Uani 1.00000
C3 .3915(4) .5354(3) .2496(3) .041(3) Uani 1.00000
C5 .3130(3) .8101(3) .2583(2) .034(2) Uani 1.00000
C6 .4699(4) .8856(3) .2317(3) .039(3) Uani 1.00000
C9 .3069(4) .7687(3) .1299(3) .038(2) Uani 1.00000
C12 .7197(4) .4070(3) .2422(3) .045(3) Uani 1.00000
C14 .7688(7) .4711(5) .3378(4) .074(5) Uani 1.00000
C19 .1414(4) .8993(3) .3428(3) .044(3) Uani 1.00000
C15 -.0234(5) .8336(5) .3708(4) .060(4) Uani 1.00000
C16 .7921(5) .6598(4) -.0066(4) .054(3) Uani 1.00000
C11 .3367(6) .3830(4) .3272(4) .057(4) Uani 1.00000
C17 .1737(6) .8747(4) .0571(4) .056(4) Uani 1.00000
C18 .4963(5) .9322(4) .3460(4) .052(3) Uani 1.00000
H2 .597(3) .444(2) .105(2) .024(6) Uiso 1.00000
H6 .443(3) .984(3) .164(3) .055(8) Uiso 1.00000
H14 .177(3) .888(3) .430(2) .050(8) Uiso 1.00000
H16 -.008(3) 1.102(3) .285(3) .058(9) Uiso 1.00000
H121 .831(5) .385(4) .395(4) .141(16) Uiso 1.00000
H122 .83856 .54257 .29693 .04723 Uiso 1.00000
H123 .656(5) .507(5) .391(4) .16(2) Uiso 1.00000
H151 -.121(4) .881(3) .443(3) .071(10) Uiso 1.00000
H152 .018(4) .716(4) .397(3) .089(12) Uiso 1.00000
H153 -.078(4) .838(4) .301(3) .099(13) Uiso 1.00000
H171 .902(4) .630(3) .035(3) .103(13) Uiso 1.00000
H172 .809(4) .581(4) -.062(3) .100(13) Uiso 1.00000
H173 .799(4) .753(4) -.065(3) .124(16) Uiso 1.00000
H181 .364(4) .315(3) .264(3) .079(12) Uiso 1.00000
H182 .207(4) .406(3) .378(3) .068(10) Uiso 1.00000
H183 .414(4) .338(4) .392(3) .093(12) Uiso 1.00000
H191 .190(4) .826(3) -.024(3) .093(12) Uiso 1.00000
H192 .054(5) .863(4) .119(4) .111(15) Uiso 1.00000
H193 .191(4) .965(3) .042(3) .081(13) Uiso 1.00000
H201 .389(3) 1.011(3) .378(2) .050(8) Uiso 1.00000
H202 .514(3) .842(3) .418(3) .070(10) Uiso 1.00000
H203 .617(3) .960(3) .324(2) .059(9) Uiso 1.00000

loop_
_atom_site_aniso_label
_atom_site_aniso_U_11
_atom_site_aniso_U_22
_atom_site_aniso_U_33
_atom_site_aniso_U_12
_atom_site_aniso_U_13
_atom_site_aniso_U_23
O4 .0466(11) .0303(9) .0363(11) -.0027(8) -.0143(9) .0003(8)
O7 .0348(10) .0397(10) .0498(12) -.0052(8) -.0126(9) -.0086(9)
O8 .0422(11) .0375(10) .0363(11) -.0010(8) -.0140(9) -.0016(8)
O10 .0484(12) .0349(10) .0598(14) -.0083(9) -.0292(10) -.0034(9)
O13 .0836(17) .0424(12) .095(2) .0175(11) -.0556(15) -.0137(12)
O20 .0461(13) .0358(11) .0868(18) .0025(10) -.0215(13) -.0007(11)
C1 .0345(15) .0388(14) .0385(16) -.0020(12) -.0094(13) -.0077(12)
C2 .0383(15) .0347(13) .0384(16) -.0015(12) -.0164(13) -.0032(12)
C3 .0479(17) .0323(13) .0443(17) -.0057(12) -.0215(14) .0011(12)
C5 .0325(15) .0312(12) .0352(15) -.0034(11) -.0117(12) .0005(11)
C6 .0313(14) .0372(14) .0462(18) -.0015(12) -.0144(13) -.0057(13)
C9 .0419(16) .0281(13) .0436(16) -.0036(11) -.0208(13) .0000(11)
C12 .0378(16) .0432(15) .0473(18) .0018(13) -.0159(14) -.0039(14)
C14 .094(3) .059(2) .085(3) -.004(2) -.063(3) -.008(2)
C19 .0362(16) .0396(15) .050(2) -.0010(12) -.0119(15) -.0052(14)
C15 .038(2) .064(2) .073(3) -.0135(17) -.004(2) -.012(2)
C16 .050(2) .053(2) .049(2) -.0065(16) -.0008(17) -.0104(17)
C11 .065(2) .0378(17) .066(3) -.0187(16) -.017(2) .0062(17)
C17 .060(2) .048(2) .062(2) .0049(18) -.038(2) -.0081(19)
C18 .048(2) .054(2) .061(2) -.0036(16) -.0227(18) -.0194(18)

loop_
_atom_type_symbol
_atom_type_scat_dispersion_real
_atom_type_scat_dispersion_imag
_atom_type_scat_source
C .017 .009 'Int Tables Vol IV Tables 2.2B and 2.3.1'
H 0 0 'Int Tables Vol IV Tables 2.2B and 2.3.1'
O .047 .032 'Int Tables Vol IV Tables 2.2B and 2.3.1'

loop_
_geom_angle_atom_site_label_1
_geom_angle_atom_site_label_2
_geom_angle_atom_site_label_3
_geom_angle
C3 O4 C5 106.32(19)
C1 O7 C6 115.2(2)
C1 O8 C9 112.8(2)
C3 O10 C9 102.3(2)
H16 O20 C19 106.9(15)
O8 C1 O7 108.88(18)
O8 C1 C16 108.9(2)
O8 C1 C2 108.2(2)
O7 C1 C16 106.8(3)
O7 C1 C2 112.0(2)
C16 C1 C2 112.0(2)
H2 C2 C12 102.3(11)
H2 C2 C3 105.7(12)
H2 C2 C1 108.4(11)
C12 C2 C3 113.0(2)
C12 C2 C1 116.9(3)
C3 C2 C1 109.63(19)
O10 C3 O4 103.96(18)
O10 C3 C11 108.7(3)
O10 C3 C2 108.4(2)
O4 C3 C11 108.9(2)
O4 C3 C2 110.4(3)
C11 C3 C2 115.8(2)
O4 C5 C6 108.3(2)
O4 C5 C19 103.63(18)
O4 C5 C9 102.7(2)
C6 C5 C19 113.5(2)
C6 C5 C9 108.6(2)
C19 C5 C9 119.0(2)
H6 C6 O7 110.1(12)
H6 C6 C18 111.7(17)
H6 C6 C5 103.3(16)
O7 C6 C18 106.0(2)
O7 C6 C5 110.1(2)
C18 C6 C5 115.7(2)
O10 C9 O8 108.48(18)
O10 C9 C17 109.7(3)
O10 C9 C5 102.6(2)
O8 C9 C17 105.1(2)
O8 C9 C5 109.6(2)
C17 C9 C5 120.9(2)
O13 C12 C14 119.4(3)
O13 C12 C2 119.4(3)
C14 C12 C2 121.2(3)
H122 C14 H123 119(3)
H122 C14 H121 109(3)
H122 C14 C12 110.4(4)
H123 C14 H121 104(3)
H123 C14 C12 101(3)
H121 C14 C12 113(3)
H14 C19 O20 107.9(13)
H14 C19 C15 109.2(13)
H14 C19 C5 102.7(11)
O20 C19 C15 112.3(2)
O20 C19 C5 107.5(2)
C15 C19 C5 116.6(3)
H153 C15 H152 103(3)
H153 C15 H151 108(3)
H153 C15 C19 120.1(19)
H152 C15 H151 109(2)
H152 C15 C19 105(2)
H151 C15 C19 111(2)
H173 C16 H172 102(3)
H173 C16 H171 107(3)
H173 C16 C1 112.4(19)
H172 C16 H171 110(2)
H172 C16 C1 114.8(18)
H171 C16 C1 109.5(16)
H181 C11 H182 114(3)
H181 C11 H183 113(2)
H181 C11 C3 103.3(16)
H182 C11 H183 107(2)
H182 C11 C3 112.0(14)
H183 C11 C3 106.8(19)
H193 C17 H192 115(3)
H193 C17 H191 114(3)
H193 C17 C9 106(2)
H192 C17 H191 109(3)
H192 C17 C9 103(2)
H191 C17 C9 108.9(15)
H201 C18 H202 108(2)
H201 C18 H203 120(2)
H201 C18 C6 106(2)
H202 C18 H203 98(2)
H202 C18 C6 115(2)
H203 C18 C6 110.6(16)

loop_
_geom_bond_atom_site_label_1
_geom_bond_atom_site_label_2
_geom_bond_distance
O4 C3 1.437(4)
O4 C5 1.460(3)
O7 C1 1.435(4)
O7 C6 1.438(3)
O8 C1 1.412(3)
O8 C9 1.433(3)
O10 C3 1.423(4)
O10 C9 1.429(3)
O13 C12 1.194(3)
O20 H16 .92(3)
O20 C19 1.450(3)
C1 C16 1.484(4)
C1 C2 1.557(4)
C2 H2 .99(2)
C2 C12 1.514(4)
C2 C3 1.536(4)
C3 C11 1.520(4)
C5 C6 1.516(4)
C5 C19 1.522(3)
C5 C9 1.563(4)
C6 H6 1.03(2)
C6 C18 1.505(6)
C9 C17 1.510(5)
C12 C14 1.500(7)
C14 H122 .914(5)
C14 H123 .93(4)
C14 H121 .99(4)
C19 H14 1.06(3)
C19 C15 1.519(5)
C15 H153 .99(4)
C15 H152 .99(3)
C15 H151 1.01(3)
C16 H173 .92(3)
C16 H172 .98(4)
C16 H171 1.07(4)
C11 H181 .96(3)
C11 H182 1.01(3)
C11 H183 1.04(4)
C17 H193 .82(3)
C17 H192 1.02(3)
C17 H191 1.03(4)
C18 H201 .96(2)
C18 H202 1.00(3)
C18 H203 1.02(3)

loop_
_geom_contact_atom_site_label_1
_geom_contact_atom_site_label_2
_geom_contact_distance
_geom_contact_site_symmetry_2
H172 H173 1.48(5) .
H121 H123 1.51(5) .
H202 H203 1.52(4) .
H152 H153 1.55(5) .
H192 H193 1.55(5) .
H121 H122 1.56(3) .
H191 H193 1.56(5) .
H201 H202 1.59(3) .
H122 H123 1.59(4) .
H171 H173 1.61(5) .
H151 H153 1.62(5) .
H151 H152 1.63(4) .
H182 H183 1.65(4) .
H181 H182 1.65(4) .
H181 H183 1.66(5) .
H191 H192 1.67(5) .
H171 H172 1.68(6) .
H201 H203 1.71(3) .
C12 H123 1.90(5) .
C9 H193 1.91(3) .
C19 H16 1.93(2) .
H153 H192 1.97(5) .
C3 H181 1.97(3) .
C12 H2 1.97(2) .
C9 H192 2.00(4) .
C6 H201 2.00(3) .
C12 H122 2.009(4) .
C19 H152 2.01(3) .
C5 H6 2.02(2) .
C1 H173 2.03(3) .
O7 H6 2.03(2) .
C3 H2 2.037(18) .
C5 H14 2.04(2) .
O20 H14 2.05(2) .
O13 H16 2.05(2) '1 645'
C3 H183 2.07(3) .
C9 H191 2.09(4) .
C6 H203 2.09(3) .
C1 H2 2.09(2) .
C1 H172 2.09(3) .
C1 H171 2.10(3) .
C12 H121 2.10(5) .
C19 H151 2.10(3) .
C18 H6 2.11(3) .
C3 H182 2.12(3) .
C15 H14 2.12(3) .
C6 H202 2.14(3) .
H14 H201 2.15(4) .
C19 H153 2.19(4) .
C3 C9 2.220(3) .
O4 O10 2.253(3) .
O7 O8 2.317(3) .
O13 H2 2.32(2) .
C3 C5 2.318(4) .
O8 O10 2.323(2) .
H6 H201 2.33(4) .
O13 C14 2.331(6) .
O10 C5 2.336(4) .
O8 C17 2.338(4) .
H153 H203 2.34(4) '1 455'
O7 C16 2.344(4) .
O4 C19 2.344(3) .
O13 C2 2.344(3) .
O7 C18 2.350(4) .
C15 H16 2.35(2) .
O8 C16 2.357(4) .
O4 C9 2.361(3) .
C1 C9 2.370(4) .
H14 H151 2.38(4) .
H14 H152 2.38(5) .
O10 C11 2.392(4) .
O20 C5 2.397(3) .
O10 C2 2.400(3) .
O10 C17 2.403(4) .
O4 C11 2.407(4) .
O8 C2 2.407(3) .
O4 H14 2.41(2) .
O4 C6 2.412(3) .
O7 C5 2.422(3) .
C1 C6 2.426(4) .
H183 H202 2.44(4) '2 666'
O4 C2 2.442(3) .
O8 C5 2.450(3) .
H2 H172 2.46(3) .
O7 H171 2.46(3) .
O7 H203 2.47(3) .
O20 C15 2.466(5) .
O8 H173 2.48(3) .
H16 H151 2.48(4) .
O7 C2 2.482(4) .
O13 H191 2.48(4) '2 665'
O8 H193 2.48(3) .
O10 H192 2.48(3) .
O13 H121 2.49(5) .
H16 H153 2.49(5) .
C6 C9 2.500(5) .
O4 H152 2.50(3) .
H2 H181 2.50(3) .
H171 H171 2.50(4) '2 765'
O8 H191 2.51(3) .
H6 H203 2.52(4) .
C2 C16 2.521(4) .
C1 C3 2.528(4) .
O8 H6 2.54(3) .
C6 C19 2.540(4) .
O10 H2 2.541(17) .
C3 C12 2.542(4) .
O10 H181 2.55(3) .
H173 H193 2.56(5) '2 675'
C5 C18 2.557(6) .
H151 H201 2.56(3) '2 576'
C18 H14 2.57(2) .
H171 H172 2.57(4) '2 765'
H14 H151 2.57(4) '2 576'
O8 C6 2.575(4) .
O10 H172 2.58(4) '2 665'
O20 H6 2.58(2) .
C9 H6 2.59(3) .
C2 C11 2.588(5) .
C5 C15 2.588(4) .
O7 H122 2.5935(16) .
O4 H123 2.60(4) .
H14 H202 2.60(4) .
O20 H201 2.61(3) .
O4 H183 2.61(3) .
H14 H16 2.61(3) .
C1 C12 2.618(4) .
C19 H201 2.62(3) .
O10 H191 2.62(3) .
O4 H182 2.62(3) .
O10 H182 2.62(3) .
O20 H173 2.63(3) '2 675'
C2 C14 2.625(7) .
C15 H192 2.64(4) .
H2 H191 2.65(3) '2 665'
O7 H173 2.65(3) .
C16 H2 2.65(2) .
C5 H152 2.65(3) .
H181 H201 2.66(4) '1 545'
C9 C19 2.658(4) .
O7 H202 2.66(3) .
O8 H2 2.662(18) .
H151 H203 2.67(5) '1 455'
C12 H183 2.67(3) .
C2 H181 2.67(3) .
C5 C17 2.674(6) .
C2 H123 2.68(5) .
C6 H14 2.69(2) .
C2 H172 2.70(3) .
C1 C5 2.706(3) .
H152 H182 2.72(4) .
C5 H201 2.72(3) .
O8 H172 2.72(3) .
H14 H121 2.72(4) '2 666'
O4 O7 2.738(2) .
O8 C3 2.746(3) .
C2 C9 2.746(3) .
H122 H171 2.76(3) .
H123 H183 2.77(6) .
C11 H2 2.773(19) .
O20 H151 2.77(3) .
H121 H152 2.78(6) '2 666'
C5 H193 2.79(3) .
H16 H173 2.79(4) '2 675'
H16 H121 2.79(5) '1 465'
H152 H182 2.80(4) '2 566'
C1 H6 2.80(2) .
C2 H183 2.80(3) .
C19 H6 2.81(2) .
H6 H173 2.81(4) '2 675'
O20 H153 2.81(4) .
H6 H193 2.82(5) .
O20 C6 2.828(3) .
C5 H192 2.83(4) .
H172 H181 2.84(5) '2 665'
O4 H202 2.84(3) .
O13 H123 2.84(5) .
C5 H202 2.85(3) .
H123 H183 2.85(6) '2 666'
O13 H122 2.854(2) .
O10 C1 2.857(4) .
C17 H153 2.86(3) .
O8 H6 2.86(2) '2 675'
H123 H202 2.87(5) .
H122 H153 2.87(4) '1 655'
O4 C1 2.876(3) .
O7 C9 2.878(4) .
C19 H192 2.88(5) .
C2 H171 2.88(3) .
O20 H193 2.88(4) .
O13 O20 2.888(3) '1 645'
O10 H152 2.90(3) .
O4 H121 2.91(4) '2 666'
C2 H122 2.914(3) .
O7 H123 2.92(4) .
H16 H192 2.93(5) .
H123 H123 2.93(5) '2 666'
H192 H193 2.93(5) '2 575'
C3 H123 2.94(5) .
H122 H152 2.94(4) '1 655'
O4 C15 2.947(4) .
H151 H182 2.95(4) '2 566'
O8 H2 2.95(3) '2 665'
C15 H203 2.95(3) '1 455'
O7 C14 2.955(4) .
H183 H201 2.97(5) '1 545'
O10 H2 2.97(2) '2 665'
C19 C18 2.972(5) .
H6 H202 2.97(4) .
C12 H16 2.97(2) '1 645'
C12 H171 2.98(3) .
C16 H171 2.98(3) '2 765'
O13 H183 2.99(3) .
C5 H153 2.99(3) .
C12 C11 2.999(5) .
H16 H193 3.00(4) .
H14 H153 3.01(5) .
H2 H2 3.02(3) '2 665'
H152 H192 3.03(5) .
C2 C5 3.026(3) .
H121 H182 3.04(5) '1 655'
O4 H123 3.04(4) '2 666'
H191 H192 3.04(4) '2 575'
H14 H16 3.04(4) '2 576'
O4 C18 3.050(5) .
O7 C12 3.059(3) .
C5 H16 3.06(2) .
O20 H192 3.07(5) .
C1 H122 3.068(3) .
C9 H153 3.07(3) .
O10 H193 3.08(3) .
H171 H192 3.09(6) '1 655'
O7 C3 3.097(4) .
H171 H191 3.10(5) '1 655'
C11 H201 3.11(3) '1 545'
C3 H152 3.11(3) .
C9 H2 3.119(17) .
O4 O8 3.120(2) .
C12 H181 3.13(3) .
H191 H193 3.13(4) '2 575'
H173 H181 3.13(6) '2 665'
O10 H153 3.13(3) .
H2 H183 3.13(4) .
O4 C12 3.134(3) .
H14 H14 3.14(3) '2 576'
C12 C16 3.142(4) .
H153 H202 3.14(4) '1 455'
O20 H151 3.15(3) '2 576'
H2 H171 3.15(4) .
C19 C17 3.149(6) .
H6 H181 3.15(4) '1 565'
H151 H202 3.16(5) '1 455'
O7 H201 3.16(2) .
C9 C15 3.167(4) .
O8 H192 3.17(3) .
C19 H193 3.17(3) .
H6 H14 3.18(3) .
O4 H181 3.18(3) .
H122 H182 3.19(3) '1 655'
C17 H192 3.19(4) '2 575'
C9 H152 3.20(3) .
C18 H153 3.20(3) '1 655'
O20 C18 3.202(5) .
H6 H193 3.21(4) '2 675'
O20 C17 3.209(5) .
C18 H181 3.21(3) '1 565'
C17 H6 3.22(3) .
H201 H202 3.22(5) '2 676'
H153 H193 3.22(4) .
O13 H181 3.22(3) .
C1 C14 3.223(5) .
O20 C9 3.224(3) .
O13 H203 3.22(3) '1 545'
O7 H193 3.22(3) '2 675'
O20 H121 3.23(3) '1 465'
O7 H172 3.23(3) .
O7 H153 3.24(4) '1 655'
C19 H202 3.24(3) .
C14 H183 3.24(4) .
H181 H203 3.24(3) '1 545'
O13 H173 3.24(3) '2 765'
O4 H6 3.25(2) .
O4 H2 3.25(2) .
C16 H193 3.25(3) '2 675'
C3 C6 3.257(4) .
O10 H183 3.26(3) .
O8 H171 3.26(3) .
O20 H152 3.27(3) .
O10 C15 3.273(4) .
O4 C14 3.274(5) .
C17 H193 3.27(3) '2 575'
O10 C19 3.275(4) .
C12 H191 3.29(4) '2 665'
H192 H192 3.29(5) '2 575'
C17 H16 3.29(3) .
C14 H16 3.29(2) '1 645'
O20 H181 3.30(3) '1 565'
H16 H152 3.30(4) .
O7 H2 3.30(2) .
C2 C6 3.304(4) .
C14 H171 3.31(3) .
C19 H151 3.31(3) '2 576'
C9 H2 3.31(2) '2 665'
O20 H14 3.31(2) '2 576'
H122 H202 3.31(2) .
H122 H172 3.32(3) '2 765'
C15 H182 3.32(3) '2 566'
H121 H182 3.32(6) '2 666'
C2 H173 3.32(3) .
O13 H171 3.32(3) '2 765'
H151 H183 3.32(4) '2 566'
C12 H172 3.33(3) .
O13 C3 3.329(3) .
C1 H123 3.33(4) .
C3 C14 3.334(7) .
C11 H152 3.34(3) .
C15 C17 3.340(6) .
H193 H193 3.34(5) '2 575'
H182 H201 3.35(3) '1 545'
C17 H173 3.35(4) '2 675'
H201 H203 3.36(4) '2 676'
C14 H2 3.36(3) .
C6 H193 3.36(4) .
H171 H193 3.36(4) '2 675'
O8 H181 3.36(3) '2 665'
C15 H121 3.36(4) '2 666'
C15 H14 3.37(3) '2 576'
O13 C11 3.372(5) .
C17 H191 3.37(3) '2 575'
C11 H123 3.38(5) .
H183 H203 3.38(4) '1 545'
H123 H182 3.38(6) '2 666'
C11 H202 3.39(3) '2 666'
C16 H122 3.392(4) .
C19 H121 3.39(4) '2 666'
O4 H201 3.40(3) .
C16 H181 3.40(4) '2 665'
C15 H122 3.397(5) '1 455'
C11 H172 3.40(4) '2 665'
H6 H16 3.41(3) .
H202 H203 3.41(4) '2 676'
C17 C17 3.408(6) '2 575'
H121 H151 3.41(5) '2 666'
C5 H203 3.41(3) .
C17 H2 3.42(2) '2 665'
C18 H183 3.42(3) '2 666'
C3 C19 3.430(4) .
H6 H6 3.43(4) '2 675'
C5 H151 3.43(3) .
C19 H14 3.44(2) '2 576'
C18 H151 3.44(3) '2 576'
C2 H191 3.44(3) '2 665'
C14 H202 3.44(3) .
C11 H151 3.44(3) '2 566'
H2 H173 3.45(4) .
C18 H151 3.45(3) '1 655'
C3 H172 3.45(4) '2 665'
C2 H121 3.45(4) .
H151 H192 3.46(5) .
C2 H182 3.46(3) .
O4 C14 3.466(5) '2 666'
C9 H14 3.47(3) .
H16 H203 3.47(4) '1 455'
H172 H191 3.47(4) '2 665'
C14 H183 3.47(3) '2 666'
H16 H201 3.48(4) .
O4 H153 3.48(3) .
H16 H191 3.49(5) '2 575'
C11 H123 3.49(5) '2 666'
C16 H172 3.50(3) '2 765'
O20 C16 3.496(4) '2 675'
O10 C16 3.504(5) '2 665'
H121 H183 3.51(5) '2 666'
O13 C17 3.515(6) '2 665'
H16 H151 3.52(5) '2 576'
H121 H183 3.52(6) .
H172 H182 3.52(5) '2 665'
C5 H191 3.52(4) .
O10 C6 3.523(4) .
O7 H192 3.52(4) '1 655'
H2 H123 3.52(6) .
C6 H123 3.53(4) .
H2 H172 3.53(4) '2 665'
C16 H6 3.53(2) '2 675'
H171 H173 3.53(4) '2 765'
C6 C17 3.536(6) .
H152 H203 3.54(4) '1 455'
C18 H123 3.54(4) .
C18 H183 3.54(3) '1 565'
H151 H202 3.54(3) '2 576'
H192 H203 3.55(4) '1 455'
H172 H172 3.55(5) '2 765'
O13 C1 3.555(3) .
H202 H202 3.56(5) '2 676'
O10 H122 3.557(2) '1 455'
C15 H201 3.56(2) '2 576'
C17 H171 3.56(4) '1 455'
C14 H182 3.56(3) '1 655'
H173 H191 3.56(6) '1 655'
O13 H171 3.57(3) .
C9 C11 3.575(4) .
O20 H172 3.58(3) '2 675'
H191 H203 3.58(4) '2 675'
H14 H203 3.58(4) .
C6 C16 3.581(4) .
C18 H202 3.58(3) '2 676'
H6 H191 3.58(4) '2 675'
C16 H16 3.59(2) '2 675'
C15 H202 3.59(3) '1 455'
C3 C17 3.589(5) .
H151 H181 3.59(4) '2 566'
H153 H191 3.59(4) .
H182 H202 3.60(4) '2 666'
H183 H203 3.60(4) '2 666'
C14 H14 3.60(2) '2 666'
O13 H153 3.60(3) '1 645'
C5 C11 3.604(4) .
H122 H203 3.60(2) .
C12 H171 3.61(3) '2 765'
C14 H152 3.61(4) '1 655'
C15 H193 3.61(3) .
H122 H192 3.61(3) '1 655'
O4 O20 3.616(2) .
H201 H201 3.62(4) '2 676'
C14 H182 3.62(3) '2 666'
H122 H182 3.62(3) '2 666'
C18 H201 3.63(3) '2 676'
C11 H152 3.63(3) '2 566'
O7 O10 3.635(3) .
H122 H183 3.64(3) '2 666'
C9 H16 3.64(2) .
C1 C17 3.639(5) .
H6 H173 3.64(4) .
O13 C16 3.644(4) '2 765'
C5 H123 3.65(4) .
C17 H6 3.65(2) '2 675'
C15 H182 3.66(2) .
O13 H172 3.66(3) '2 765'
C9 C16 3.661(4) .
C14 H153 3.66(4) '1 655'
C1 C18 3.663(5) .
C2 H2 3.66(2) '2 665'
O4 H122 3.667(2) .
C1 H6 3.67(2) '2 675'
O20 H182 3.67(3) '1 565'
C17 H152 3.68(3) .
C14 H152 3.68(3) '2 666'
C1 H193 3.68(3) '2 675'
C6 H181 3.68(3) '1 565'
C6 H122 3.680(3) .
O13 H172 3.68(3) .
O10 H171 3.68(4) '1 455'
C3 C15 3.687(4) .
C6 H193 3.69(3) '2 675'
C6 H16 3.70(2) .
O4 C17 3.706(5) .
C3 H192 3.71(3) .
C16 C16 3.711(5) '2 765'
C6 H173 3.71(3) .
C1 H2 3.71(3) '2 665'
O20 C12 3.724(3) '1 465'
O4 H192 3.72(4) .
C9 H172 3.73(4) '2 665'
C5 H182 3.73(3) .
C6 H173 3.74(3) '2 675'
O13 H151 3.74(3) '1 645'
C12 H172 3.74(3) '2 765'
O4 H151 3.74(2) .
C11 H203 3.74(2) '1 545'
C18 H122 3.743(3) .
C3 H14 3.75(2) .
O10 C12 3.755(3) .
C16 H6 3.75(2) .
C18 H203 3.76(3) '2 676'
C11 H121 3.76(4) '2 666'
C11 C18 3.757(5) '1 545'
C5 H2 3.77(2) .
C14 C16 3.775(6) .
O13 C16 3.775(4) .
O7 C19 3.777(3) .
C1 H193 3.78(3) .
C12 H173 3.79(3) '2 765'
O8 C12 3.800(3) .
C15 C18 3.801(6) '1 455'
C14 H123 3.80(4) '2 666'
O20 H202 3.81(3) .
C9 H182 3.81(3) .
O8 C19 3.809(3) .
C5 H121 3.81(4) '2 666'
C14 H172 3.81(3) '2 765'
O13 H192 3.82(3) '1 645'
C3 H122 3.820(3) .
C14 C11 3.823(8) .
O8 C6 3.824(3) '2 675'
C16 H191 3.83(4) '1 655'
O20 C14 3.829(4) '1 465'
C3 H123 3.83(5) '2 666'
C16 H192 3.83(5) '1 655'
C9 H6 3.83(2) '2 675'
C19 H173 3.84(3) '2 675'
C3 C16 3.843(4) .
O10 C2 3.843(4) '2 665'
C6 H153 3.84(4) '1 655'
O13 H14 3.85(3) '2 666'
O4 H203 3.86(3) .
C9 H181 3.86(3) .
O8 H193 3.86(3) '2 675'
O10 H173 3.86(4) '2 665'
O13 C15 3.866(4) '1 645'
C6 H171 3.87(3) .
C3 H2 3.87(2) '2 665'
C15 H183 3.88(3) '2 566'
C1 H191 3.88(3) .
O10 H6 3.88(3) .
C9 H173 3.88(3) .
C18 C18 3.879(6) '2 676'
O20 C11 3.880(5) '1 565'
O20 C15 3.883(6) '2 576'
C6 C14 3.886(5) .
C9 C18 3.894(6) .
O7 H14 3.89(2) .
C1 H203 3.89(3) .
O13 H193 3.90(4) '2 665'
O13 H193 3.90(3) '1 645'
C3 H153 3.90(3) .
O8 C2 3.903(4) '2 665'
C1 H202 3.91(3) .
C11 H121 3.91(4) '1 455'
O7 C17 3.916(4) '2 675'
C11 H173 3.92(5) '2 665'
O7 H121 3.92(3) .
C6 C15 3.928(5) .
C19 H16 3.93(3) '2 576'
C3 H121 3.93(4) '2 666'
C1 C11 3.929(5) .
C3 H191 3.93(3) .
O13 C19 3.933(3) '1 645'
C17 H172 3.94(3) '2 665'
C5 H173 3.94(3) '2 675'
C1 H181 3.94(3) '2 665'
C3 H6 3.94(2) .
O20 H171 3.95(3) '2 675'
C11 H122 3.947(5) '1 455'
C12 H182 3.95(3) .
C2 H6 3.95(2) .
O13 H192 3.95(4) '2 665'
O10 H14 3.96(3) .
C9 H173 3.96(3) '2 675'
C19 H203 3.96(3) .
C14 C11 3.963(7) '2 666'
C12 C16 3.971(4) '2 765'
O7 H191 3.98(3) '2 675'
C6 H192 3.99(4) .
C15 C11 3.996(5) '2 566'
C5 H183 4.00(3) .
C14 C18 4.003(5) .
C16 H122 4.004(3) '2 765'
C19 C19 4.005(4) '2 576'
C16 H2 4.01(3) '2 665'
C9 H172 4.01(3) .
O20 C19 4.017(4) '2 576'
O10 C1 4.018(4) '2 665'
C2 H171 4.03(3) '2 765'
O13 C18 4.049(5) '1 545'
C5 C12 4.057(3) .
O8 C18 4.062(5) .
O8 O10 4.065(3) '2 665'
C16 C17 4.066(6) '2 675'
C19 C15 4.080(6) '2 576'
C6 C12 4.081(4) .
C16 C11 4.114(7) '2 665'
C14 C15 4.122(7) '1 655'
O10 C16 4.122(4) .
O7 C17 4.135(5) .
C5 C16 4.144(4) .
O7 C15 4.152(6) '1 655'
O4 O13 4.158(2) .
C9 C12 4.161(4) .
O8 O20 4.161(3) .
C2 C17 4.161(5) .
O8 O8 4.178(3) '2 675'
O7 O13 4.186(3) .
C5 C14 4.193(5) .
C15 C11 4.194(5) .
O8 C11 4.199(4) .
O8 O13 4.210(4) '2 665'
C6 C17 4.219(5) '2 675'
C3 C18 4.224(5) .
C1 C19 4.224(4) .
O7 O20 4.227(2) .
O8 C11 4.227(5) '2 665'
O10 O20 4.229(3) .
O7 O8 4.244(2) '2 675'
O8 C3 4.268(4) '2 665'
O13 C17 4.273(4) '1 645'
C3 C16 4.282(6) '2 665'
C2 C9 4.290(4) '2 665'
C2 C17 4.301(5) '2 665'
C12 C17 4.303(6) '2 665'
C14 C19 4.314(5) '2 666'
O13 C9 4.316(4) '2 665'
O4 C16 4.324(4) .
C2 C18 4.331(5) .
C14 C15 4.332(6) '2 666'
C16 C17 4.335(7) '1 655'
C11 C18 4.345(5) '2 666'
C3 C14 4.348(5) '2 666'
C14 C16 4.354(5) '2 765'
C19 C11 4.357(4) .
O10 C14 4.358(5) '1 455'
O10 O13 4.373(3) '2 665'
C14 C11 4.390(7) '1 655'
C2 C2 4.431(5) '2 665'
C15 C18 4.435(5) '2 576'
C15 C18 4.439(6) .

loop_
_geom_torsion_atom_site_label_1
_geom_torsion_atom_site_label_2
_geom_torsion_atom_site_label_3
_geom_torsion_atom_site_label_4
_geom_torsion
C5 O4 C3 O10 -34.0(2)
C5 O4 C3 C2 82.1(2)
C5 O4 C3 C11 -149.7(3)
C3 O4 C5 C6 -107.1(2)
C3 O4 C5 C9 7.7(2)
C3 O4 C5 C19 132.1(2)
C6 O7 C1 O8 26.3(3)
C6 O7 C1 C2 -93.3(2)
C6 O7 C1 C16 143.7(2)
C1 O7 C6 C5 35.9(3)
C1 O7 C6 C18 161.7(2)
C1 O7 C6 H6 -77.3(19)
C9 O8 C1 O7 -70.1(3)
C9 O8 C1 C2 51.9(3)
C9 O8 C1 C16 173.8(3)
C1 O8 C9 O10 -68.5(3)
C1 O8 C9 C5 42.8(3)
C1 O8 C9 C17 174.2(3)
C9 O10 C3 O4 47.8(2)
C9 O10 C3 C2 -69.7(2)
C9 O10 C3 C11 163.8(2)
C3 O10 C9 O8 74.4(3)
C3 O10 C9 C5 -41.5(2)
C3 O10 C9 C17 -171.3(2)
H16 O20 C19 C5 133(2)
H16 O20 C19 C15 3(2)
H16 O20 C19 H14 -117(2)
O7 C1 C2 C3 73.5(3)
O7 C1 C2 C12 -56.7(3)
O7 C1 C2 H2 -171.6(12)
O8 C1 C2 C3 -46.5(3)
O8 C1 C2 C12 -176.7(2)
O8 C1 C2 H2 68.4(12)
C16 C1 C2 C3 -166.5(3)
C16 C1 C2 C12 63.3(4)
C16 C1 C2 H2 -51.6(13)
O7 C1 C16 H171 45.9(17)
O7 C1 C16 H172 170(2)
O7 C1 C16 H173 -74(3)
O8 C1 C16 H171 163.4(17)
O8 C1 C16 H172 -72(2)
O8 C1 C16 H173 44(3)
C2 C1 C16 H171 -77.1(18)
C2 C1 C16 H172 47(2)
C2 C1 C16 H173 164(3)
C1 C2 C3 O4 -55.3(3)
C1 C2 C3 O10 58.0(3)
C1 C2 C3 C11 -179.7(3)
C12 C2 C3 O4 77.1(3)
C12 C2 C3 O10 -169.7(2)
C12 C2 C3 C11 -47.3(4)
H2 C2 C3 O4 -171.9(11)
H2 C2 C3 O10 -58.7(12)
H2 C2 C3 C11 63.7(12)
C1 C2 C12 O13 -127.3(3)
C1 C2 C12 C14 52.7(4)
C3 C2 C12 O13 104.0(3)
C3 C2 C12 C14 -75.9(4)
H2 C2 C12 O13 -9.1(12)
H2 C2 C12 C14 171.0(12)
O4 C3 C11 H181 178.8(18)
O4 C3 C11 H182 55(2)
O4 C3 C11 H183 -62.1(17)
O10 C3 C11 H181 66.1(18)
O10 C3 C11 H182 -57(2)
O10 C3 C11 H183 -174.8(17)
C2 C3 C11 H181 -56.1(19)
C2 C3 C11 H182 -180(2)
C2 C3 C11 H183 63.1(17)
O4 C5 C6 O7 51.3(3)
O4 C5 C6 C18 -68.8(3)
O4 C5 C6 H6 168.8(15)
C9 C5 C6 O7 -59.5(3)
C9 C5 C6 C18 -179.6(2)
C9 C5 C6 H6 58.0(15)
C19 C5 C6 O7 165.8(2)
C19 C5 C6 C18 45.6(3)
C19 C5 C6 H6 -76.7(15)
O4 C5 C9 O8 -94.4(2)
O4 C5 C9 O10 20.7(2)
O4 C5 C9 C17 143.2(3)
C6 C5 C9 O8 20.1(2)
C6 C5 C9 O10 135.25(19)
C6 C5 C9 C17 -102.3(3)
C19 C5 C9 O8 152.0(2)
C19 C5 C9 O10 -92.9(2)
C19 C5 C9 C17 29.5(4)
O4 C5 C19 O20 168.5(2)
O4 C5 C19 C15 -64.4(3)
O4 C5 C19 H14 54.9(14)
C6 C5 C19 O20 51.3(3)
C6 C5 C19 C15 178.3(3)
C6 C5 C19 H14 -62.4(14)
C9 C5 C19 O20 -78.4(3)
C9 C5 C19 C15 48.7(3)
C9 C5 C19 H14 168.0(14)
O7 C6 C18 H201 176.7(16)
O7 C6 C18 H202 -64.1(16)
O7 C6 C18 H203 45.8(13)
C5 C6 C18 H201 -60.9(16)
C5 C6 C18 H202 58.3(16)
C5 C6 C18 H203 168.2(13)
H6 C6 C18 H201 57(2)
H6 C6 C18 H202 176(2)
H6 C6 C18 H203 -74(2)
O8 C9 C17 H191 56.5(18)
O8 C9 C17 H192 172(2)
O8 C9 C17 H193 -67(2)
O10 C9 C17 H191 -59.9(18)
O10 C9 C17 H192 55(2)
O10 C9 C17 H193 176(2)
C5 C9 C17 H191 -178.9(18)
C5 C9 C17 H192 -64(2)
C5 C9 C17 H193 57(2)
O13 C12 C14 H121 -15(2)
O13 C12 C14 H122 108.1(4)
O13 C12 C14 H123 -125(2)
C2 C12 C14 H121 165(2)
C2 C12 C14 H122 -72.0(4)
C2 C12 C14 H123 55(2)
O20 C19 C15 H151 -69.1(17)
O20 C19 C15 H152 173(2)
O20 C19 C15 H153 59(2)
C5 C19 C15 H151 166.2(17)
C5 C19 C15 H152 48(2)
C5 C19 C15 H153 -66(2)
H14 C19 C15 H151 50(2)
H14 C19 C15 H152 -67(2)
H14 C19 C15 H153 178(2)
